data_2100392
loop_
_publ_author_name
'Hosoya, Takaaki'
'Uekusa, Hidehiro'
'Ohashi, Yuji'
'Ohhara, Takashi'
'Tanaka, Ichiro'
'Niimura, Nobuo'

_publ_section_title
;
 Neutron diffraction analysis of deuterium transfer in chiral
 \b-thiolactam formation in the crystalline state
;
_journal_coeditor_code OG5014
_journal_date_accepted 2005-11-22
_journal_date_recd_electronic 2005-07-29
_journal_issue 1
_journal_name_full 'Acta Crystallographica Section B'
_journal_page_first 153
_journal_page_last 160
_journal_paper_category FA
_journal_paper_doi 10.1107/S0108768105038656
_journal_volume 62
_journal_year 2006
_chemical_formula_moiety 'C21 H9 D14 N S'
_chemical_formula_sum 'C21 H9 D14 N S'
_chemical_formula_weight 335.43
_chemical_melting_point 346
_chemical_name_common N,N-di(benzyl-d~7~)-1-cyclohexenecarbothioamide
_chemical_name_systematic
;
  N,N-di(benzyl-d~7~)-1-cyclohexenecarbothioamide &
  (3R,5R)-2-benzyl-d~7~-3-phenyl-d~5~-2-azaspiro[3.5]nonane-3,5-d~2~-1-thione
;
_space_group_IT_number 4
_symmetry_cell_setting monoclinic
_symmetry_space_group_name_Hall 'P 2yb'
_symmetry_space_group_name_H-M 'P 1 21 1'
_atom_sites_solution_hydrogens geom
_atom_sites_solution_primary direct
_atom_sites_solution_secondary difmap
_audit_creation_method 'SHELXL-97 and manual editing'
_cell_angle_alpha 90.00
_cell_angle_beta 102.589(8)
_cell_angle_gamma 90.00
_cell_formula_units_Z 2
_cell_length_a 8.9117(11)
_cell_length_b 10.5512(17)
_cell_length_c 10.3463(13)
_cell_measurement_reflns_used 1880
_cell_measurement_temperature 293(2)
_cell_measurement_theta_max 49.05
_cell_measurement_theta_min 5.83
_cell_volume 949.5(2)
_computing_cell_refinement 'HKL (Otwinowski & Minor, 1997)'
_computing_data_collection 'local program'
_computing_data_reduction 'HKL (Otwinowski & Minor, 1997)'
_computing_molecular_graphics 'ORTEP-3 for Windows (Farrugia, 1998)'
_computing_publication_material 'SHELXL-97 (Sheldrick, 1997)'
_computing_structure_refinement 'SHELXL-97 (Sheldrick, 1997)'
_computing_structure_solution 'Initial structure determined by X-rays'
_diffrn_ambient_temperature 293(2)
_diffrn_measured_fraction_theta_full 0.773
_diffrn_measured_fraction_theta_max 0.773
_diffrn_measurement_device_type BIX-III
_diffrn_measurement_method '\w scan'
_diffrn_radiation_monochromator 'perfect silicon crystal'
_diffrn_radiation_probe neutron
_diffrn_radiation_source 'JAERI JRR-3M reactor'
_diffrn_radiation_type neutron
_diffrn_radiation_wavelength 1.51000
_diffrn_reflns_av_R_equivalents 0.0436
_diffrn_reflns_av_sigmaI/netI 0.0412
_diffrn_reflns_limit_h_max 8
_diffrn_reflns_limit_h_min -8
_diffrn_reflns_limit_k_max 10
_diffrn_reflns_limit_k_min -10
_diffrn_reflns_limit_l_max 10
_diffrn_reflns_limit_l_min -10
_diffrn_reflns_number 1880
_diffrn_reflns_theta_full 49.05
_diffrn_reflns_theta_max 49.05
_diffrn_reflns_theta_min 5.83
_exptl_absorpt_coefficient_mu 0.206
_exptl_absorpt_correction_T_max 0.78400
_exptl_absorpt_correction_T_min 0.59078
_exptl_absorpt_correction_type gaussian
_exptl_absorpt_process_details
;
  ABSG in PLATON, Crystallographic Computing (1970)
  originally coded by P. Coppens
;
_exptl_crystal_colour 'pale yellow'
_exptl_crystal_density_diffrn 1.173
_exptl_crystal_density_method 'not measured'
_exptl_crystal_description prism
_exptl_crystal_F_000 42
_exptl_crystal_size_max 4.50
_exptl_crystal_size_mid 1.50
_exptl_crystal_size_min 1.40
_refine_diff_density_max 0.044
_refine_diff_density_min -0.044
_refine_ls_abs_structure_details 'Flack H D (1983), Acta Cryst. A39, 876-881'
_refine_ls_abs_structure_Flack 0(10)
_refine_ls_extinction_method none
_refine_ls_goodness_of_fit_ref 1.079
_refine_ls_hydrogen_treatment mixed
_refine_ls_matrix_type full
_refine_ls_number_parameters 297
_refine_ls_number_reflns 1301
_refine_ls_number_restraints 25
_refine_ls_restrained_S_all 1.072
_refine_ls_R_factor_all 0.0793
_refine_ls_R_factor_gt 0.0792
_refine_ls_shift/su_max 0.000
_refine_ls_shift/su_mean 0.000
_refine_ls_structure_factor_coef Fsqd
_refine_ls_weighting_details 'calc w=1/[\s^2^(Fo^2^)+(0.1086P)^2^+0.1004P] where P=(Fo^2^+2Fc^2^)/3'
_refine_ls_weighting_scheme calc
_refine_ls_wR_factor_gt 0.1967
_refine_ls_wR_factor_ref 0.1967
_reflns_number_gt 1300
_reflns_number_total 1301
_reflns_threshold_expression >2sigma(I)
_cod_data_source_file og5014.cif
_cod_data_source_block neutronirr
_cod_depositor_comments
;
The following automatic conversions were performed:
'_exptl_absorpt_correction_type' value 'Gaussian' changed to 'gaussian'
according to '/home/saulius/struct/CIF-dictionaries/cif_core.dic'
dictionary named 'cif_core.dic' version 2.4.1 from 2010-06-29.

Automatic conversion script
Id: cif_fix_enum 1527 2010-12-29 10:47:43Z saulius 

The following automatic conversions were performed:

'_exptl_absorpt_correction_type' value 'Gaussian' changed to
'gaussian' according to
/home/saulius/struct/CIF-dictionaries/cif_core.dic dictionary named
'cif_core.dic' version 2.4.1 from 2010-06-29.

Automatic conversion script
Id: cif_fix_values 1715 2011-07-08 13:25:40Z adriana 
;
_cod_original_sg_symbol_H-M 'P 21'
_cod_database_code 2100392

loop_
_symmetry_equiv_pos_as_xyz
'x, y, z'
'-x, y+1/2, -z'

loop_
_atom_site_label
_atom_site_fract_x
_atom_site_fract_y
_atom_site_fract_z
_atom_site_U_iso_or_equiv
_atom_site_adp_type
_atom_site_calc_flag
_atom_site_refinement_flags
_atom_site_occupancy
_atom_site_disorder_assembly
_atom_site_disorder_group
_atom_site_type_symbol
S1' 0.9320(10) 0.7798(14) 0.1582(12) 0.6(5) Uiso d PG 0.240(6) A 1 S
N1' 1.1626(9) 0.8489(11) 0.0426(9) 0.034(5) Uiso d PG 0.240(6) A 1 N
C1' 1.1062(10) 0.7892(12) 0.1353(10) 0.093(15) Uiso d PG 0.240(6) A 1 C
C2' 1.2640(10) 0.7438(12) 0.1973(10) 0.11(3) Uiso d PG 0.240(6) A 1 C
C3' 1.2824(13) 0.5977(12) 0.1905(13) 0.085(13) Uiso d PGD 0.240(6) A 1 C
C4' 1.4454(15) 0.5575(13) 0.2512(15) 0.16(3) Uiso d PG 0.240(6) A 1 C
H4A' 1.5236 0.5997 0.1955 0.198 Uiso calc PR 0.240(6) A 1 H
H4B' 1.4546 0.4546 0.2449 0.198 Uiso calc PR 0.240(6) A 1 H
C5' 1.4929(15) 0.5987(16) 0.3970(14) 0.13(3) Uiso d PG 0.240(6) A 1 C
H5A' 1.4219 0.5494 0.4547 0.08(3) Uiso calc PR 0.240(6) A 1 H
H5B' 1.6126 0.5725 0.4365 0.14(6) Uiso calc PR 0.240(6) A 1 H
C6' 1.4747(13) 0.7378(16) 0.4103(11) 0.11(2) Uiso d PG 0.240(6) A 1 C
H6A' 1.5651 0.7848 0.3718 0.11(4) Uiso calc PR 0.240(6) A 1 H
H6B' 1.4938 0.7604 0.5156 0.14(5) Uiso calc PR 0.240(6) A 1 H
C7' 1.3181(12) 0.7953(14) 0.3399(9) 0.08(2) Uiso d PG 0.240(6) A 1 C
H7A' 1.2318 0.7729 0.3969 0.08(2) Uiso calc PR 0.240(6) A 1 H
H7B' 1.3285 0.8983 0.3365 0.043(13) Uiso calc PR 0.240(6) A 1 H
C8' 1.3241(9) 0.8203(11) 0.0932(9) 0.093(12) Uiso d PG 0.240(6) A 1 C
C9' 1.4255(9) 0.9345(12) 0.1329(10) 0.059(8) Uiso d PG 0.240(6) A 1 C
C10' 1.5831(9) 0.9214(14) 0.1442(11) 0.087(13) Uiso d PG 0.240(6) A 1 C
C11' 1.6809(11) 1.0226(16) 0.1909(13) 0.11(2) Uiso d PG 0.240(6) A 1 C
C12' 1.6212(14) 1.1368(15) 0.2262(14) 0.12(2) Uiso d PG 0.240(6) A 1 C
C13' 1.4636(15) 1.1499(13) 0.2149(13) 0.8(4) Uiso d PG 0.240(6) A 1 C
C14' 1.3658(12) 1.0488(12) 0.1682(10) 0.096(14) Uiso d PG 0.240(6) A 1 C
C15' 1.0791(10) 0.9305(12) -0.0666(9) 0.085(14) Uiso d PG 0.240(6) A 1 C
C16' 1.0465(11) 0.8587(13) -0.1987(9) 0.058(9) Uiso d PG 0.240(6) A 1 C
C17' 0.9882(11) 0.7353(14) -0.2035(11) 0.083(14) Uiso d PG 0.240(6) A 1 C
C18' 0.9483(14) 0.6715(16) -0.3240(12) 0.16(3) Uiso d PG 0.240(6) A 1 C
C19' 0.9667(16) 0.7312(19) -0.4397(11) 0.21(4) Uiso d PG 0.240(6) A 1 C
C20' 1.0251(15) 0.8547(19) -0.4349(9) 0.097(13) Uiso d PG 0.240(6) A 1 C
C21' 1.0651(13) 0.9184(16) -0.3143(9) 0.085(11) Uiso d PG 0.240(6) A 1 C
D10' 1.6296(9) 0.8324(15) 0.1167(12) 0.075(11) Uiso d PG 0.240(6) A 1 D
D11' 1.8036(11) 1.0124(19) 0.1997(15) 0.111(17) Uiso d PG 0.240(6) A 1 D
D12' 1.6974(17) 1.2156(17) 0.2626(16) 0.067(10) Uiso d PG 0.240(6) A 1 D
D13' 1.4171(18) 1.2389(13) 0.2425(15) 0.12(2) Uiso d PG 0.240(6) A 1 D
D14' 1.2431(12) 1.0590(11) 0.1594(10) 0.102(14) Uiso d PG 0.240(6) A 1 D
D17' 0.9738(11) 0.6888(13) -0.1134(12) 0.063(9) Uiso d PG 0.240(6) A 1 D
D18' 0.9029(16) 0.5753(17) -0.3278(14) 0.17(3) Uiso d PG 0.240(6) A 1 D
D19' 0.9356(19) 0.682(2) -0.5336(12) 0.30(8) Uiso d PG 0.240(6) A 1 D
D20' 1.0394(18) 0.901(2) -0.5250(9) 0.15(2) Uiso d PG 0.240(6) A 1 D
D21' 1.1107(14) 1.0145(16) -0.3105(10) 0.14(2) Uiso d PG 0.240(6) A 1 D
D8' 1.3646(9) 0.7643(12) 0.0329(10) 0.081(12) Uiso d PG 0.240(6) A 1 D
D15C 0.9707(10) 0.9617(12) -0.0440(10) 0.030(7) Uiso d PG 0.240(6) A 1 D
D15D 1.1477(11) 1.0153(11) -0.0749(10) 0.084(10) Uiso d PG 0.240(6) A 1 D
D3' 1.267(4) 0.573(4) 0.095(3) 0.065(9) Uiso d PD 0.240(6) A 1 D
H3' 1.232(5) 0.521(4) 0.229(4) 0.047(11) Uiso d PD 0.240(6) A 1 H
S1 0.9566(4) 0.7722(6) 0.1700(6) 0.045(4) Uiso d PG 0.760(6) A 2 S
N1 1.1479(5) 0.8519(5) 0.0095(4) 0.068(3) Uani d PG 0.760(6) A 2 N
C1 1.1286(4) 0.7942(4) 0.1208(4) 0.054(3) Uani d PG 0.760(6) A 2 C
C2 1.2750(4) 0.7385(5) 0.2045(4) 0.048(4) Uani d PGD 0.760(6) A 2 C
C3 1.3288(6) 0.6299(5) 0.1689(5) 0.097(5) Uani d PGD 0.760(6) A 2 C
C4 1.4729(7) 0.5666(6) 0.2530(6) 0.119(8) Uani d PGD 0.760(6) A 2 C
H4A 1.5721 0.5906 0.2118 0.121(9) Uiso calc PR 0.760(6) A 2 H
H4B 1.4584 0.4638 0.2473 0.23(2) Uiso calc PR 0.760(6) A 2 H
C5 1.5055(7) 0.6081(8) 0.4012(5) 0.105(8) Uani d PGD 0.760(6) A 2 C
H5A 1.4250 0.5605 0.4510 0.20(3) Uiso calc PR 0.760(6) A 2 H
H5B 1.6218 0.5798 0.4502 0.21(3) Uiso calc PR 0.760(6) A 2 H
C6 1.4889(6) 0.7508(7) 0.4128(4) 0.093(7) Uani d PGD 0.760(6) A 2 C
H6A 1.5688 0.7995 0.3633 0.15(2) Uiso calc PRD 0.760(6) A 2 H
H6B 1.5147 0.7790 0.5169 0.150(17) Uiso calc PRD 0.760(6) A 2 H
C7 1.3211(6) 0.7866(6) 0.3468(4) 0.087(8) Uani d PGD 0.760(6) A 2 C
H7A 1.2437 0.7464 0.4045 0.18(2) Uiso calc PR 0.760(6) A 2 H
H7B 1.3088 0.8895 0.3473 0.159(18) Uiso calc PR 0.760(6) A 2 H
C8 1.2896(6) 0.8769(6) -0.0201(5) 0.080(4) Uani d PGD 0.760(6) A 2 C
C14 1.3472(5) 1.0824(4) 0.1122(5) 0.096(4) Uani d PGD 0.760(6) A 2 C
C9 1.4036(6) 0.9705(5) 0.0702(5) 0.072(3) Uani d PG 0.760(6) A 2 C
C10 1.5580(6) 0.9393(6) 0.1137(8) 0.073(3) Uiso d PGD 0.760(6) A 2 C
C11 1.6558(5) 1.0200(7) 0.1991(8) 0.099(6) Uani d PGD 0.760(6) A 2 C
C12 1.5993(7) 1.1320(6) 0.2411(6) 0.086(5) Uani d PGD 0.760(6) A 2 C
C13 1.4450(7) 1.1631(5) 0.1977(7) 0.067(3) Uani d PGD 0.760(6) A 2 C
C15 1.0001(7) 0.9035(9) -0.0857(10) 0.077(4) Uani d PGD 0.760(6) A 2 C
C21 0.9528(5) 0.9190(4) -0.3268(4) 0.121(6) Uani d PGD 0.760(6) A 2 C
C16 0.9868(4) 0.8444(4) -0.2135(3) 0.075(3) Uani d PG 0.760(6) A 2 C
C17 0.9872(5) 0.7131(4) -0.2244(4) 0.084(5) Uani d PGD 0.760(6) A 2 C
C18 0.9534(6) 0.6564(4) -0.3486(5) 0.083(5) Uani d PGD 0.760(6) A 2 C
C19 0.9193(7) 0.7310(5) -0.4620(4) 0.098(5) Uani d PGD 0.760(6) A 2 C
C20 0.9190(7) 0.8623(5) -0.4511(3) 0.145(7) Uani d PG 0.760(6) A 2 C
D8A 1.2702(4) 0.9238(4) -0.1160(4) 0.101(4) Uani d PG 0.760(6) A 2 D
D8B 1.3588(5) 0.7909(5) -0.0224(5) 0.104(5) Uani d PGD 0.760(6) A 2 D
D10 1.5991(5) 0.8496(7) 0.0825(7) 0.120(6) Uani d PGD 0.760(6) A 2 D
D11 1.7759(6) 0.9940(9) 0.2368(9) 0.181(11) Uani d PGD 0.760(6) A 2 D
D12 1.6626(8) 1.1998(8) 0.3123(9) 0.179(11) Uani d PGD 0.760(6) A 2 D
D13 1.3964(8) 1.2438(7) 0.2379(7) 0.220(19) Uani d PGD 0.760(6) A 2 D
D14 1.2262(6) 1.1057(5) 0.0828(5) 0.114(6) Uani d PGD 0.760(6) A 2 D
D15A 0.9062(5) 0.8974(6) -0.0323(4) 0.101(5) Uani d PGD 0.760(6) A 2 D
D15B 1.0331(5) 1.0027(4) -0.0848(4) 0.094(5) Uani d PGD 0.760(6) A 2 D
D17 1.0281(6) 0.6510(4) -0.1401(5) 0.134(6) Uani d PGD 0.760(6) A 2 D
D18 0.9455(7) 0.5527(4) -0.3506(6) 0.109(5) Uani d PGD 0.760(6) A 2 D
D19 0.8936(8) 0.6766(6) -0.5532(5) 0.222(17) Uani d PGD 0.760(6) A 2 D
D20 0.9051(8) 0.9014(6) -0.5437(3) 0.27(2) Uani d PG 0.760(6) A 2 D
D21 0.9628(6) 1.0216(4) -0.3198(4) 0.26(2) Uani d PGD 0.760(6) A 2 D
H3 1.2905 0.6012 0.0672 0.135(15) Uiso d PGD 0.760(6) A 2 H

loop_
_atom_site_aniso_label
_atom_site_aniso_U_11
_atom_site_aniso_U_22
_atom_site_aniso_U_33
_atom_site_aniso_U_12
_atom_site_aniso_U_13
_atom_site_aniso_U_23
N1 0.057(4) 0.090(6) 0.055(4) 0.002(4) 0.008(3) 0.001(4)
C1 0.046(4) 0.066(7) 0.041(5) 0.008(5) -0.006(4) -0.006(5)
C2 0.063(6) 0.028(6) 0.044(6) -0.004(4) -0.010(4) -0.001(4)
C3 0.108(9) 0.056(8) 0.097(9) 0.028(8) -0.042(8) -0.009(8)
C4 0.090(9) 0.048(7) 0.193(19) 0.048(7) -0.027(9) -0.027(9)
C5 0.144(15) 0.075(10) 0.065(8) -0.006(8) -0.046(8) 0.023(7)
C6 0.102(9) 0.044(7) 0.102(11) -0.022(6) -0.042(7) 0.014(7)
C7 0.090(10) 0.128(16) 0.036(6) -0.008(8) 0.000(5) -0.007(7)
C8 0.081(8) 0.094(10) 0.054(6) 0.006(6) -0.010(6) 0.016(7)
C14 0.057(6) 0.064(8) 0.168(13) 0.010(6) 0.026(7) -0.030(10)
C9 0.048(5) 0.078(8) 0.080(7) -0.022(5) -0.009(5) 0.020(7)
C11 0.083(8) 0.108(13) 0.109(11) 0.007(8) 0.029(7) -0.018(9)
C12 0.082(9) 0.103(12) 0.058(7) -0.032(8) -0.018(6) -0.001(7)
C13 0.106(8) 0.049(6) 0.049(5) -0.033(7) 0.024(5) -0.043(6)
C15 0.125(11) 0.023(6) 0.079(9) -0.012(6) 0.011(7) 0.016(7)
C21 0.201(16) 0.142(14) 0.005(5) -0.041(12) -0.013(6) -0.019(7)
C16 0.094(7) 0.099(10) 0.021(5) -0.017(7) -0.009(4) 0.006(6)
C17 0.075(7) 0.064(9) 0.120(12) 0.000(6) 0.033(7) 0.022(9)
C18 0.089(8) 0.089(10) 0.066(7) -0.015(7) 0.009(5) -0.052(9)
C19 0.123(10) 0.090(12) 0.071(9) 0.001(8) 0.000(7) 0.008(9)
C20 0.201(19) 0.123(15) 0.088(11) -0.055(14) -0.021(10) 0.060(12)
D8A 0.114(9) 0.109(11) 0.078(7) -0.055(8) 0.019(7) -0.009(8)
D8B 0.060(7) 0.152(14) 0.111(10) -0.038(8) 0.040(6) -0.050(11)
D10 0.095(9) 0.099(11) 0.163(14) 0.035(9) 0.019(9) 0.034(12)
D11 0.093(10) 0.158(19) 0.26(3) 0.051(11) -0.032(14) -0.047(17)
D12 0.148(15) 0.27(3) 0.116(14) -0.068(18) 0.018(12) -0.004(16)
D13 0.26(3) 0.26(4) 0.106(15) -0.03(3) -0.018(16) -0.081(19)
D14 0.084(8) 0.076(9) 0.169(15) 0.045(7) 0.000(8) -0.030(10)
D15A 0.096(8) 0.137(14) 0.076(7) -0.017(8) 0.030(6) 0.022(8)
D15B 0.080(7) 0.151(16) 0.052(6) -0.011(9) 0.018(5) 0.009(8)
D17 0.179(16) 0.084(12) 0.129(13) 0.048(12) 0.008(12) -0.008(10)
D18 0.129(10) 0.076(9) 0.109(10) -0.007(9) -0.005(8) -0.065(10)
D19 0.177(17) 0.41(5) 0.070(10) 0.00(2) 0.009(10) -0.133(18)
D20 0.54(7) 0.15(2) 0.066(10) -0.01(3) -0.046(19) 0.040(12)
D21 0.58(7) 0.057(11) 0.101(14) -0.02(2) 0.00(2) -0.003(12)

loop_
_atom_type_symbol
_atom_type_description
_atom_type_scat_dispersion_real
_atom_type_scat_dispersion_imag
_atom_type_scat_source
C C 0.0000 0.0000 'International Tables Vol C Tables 4.4.4.1'
H H 0.0000 0.0000 'International Tables Vol C Tables 4.4.4.1'
N N 0.0000 0.0000 'International Tables Vol C Tables 4.4.4.1'
S S 0.0000 0.0000 'International Tables Vol C Tables 4.4.4.1'
D D 0.0000 0.0000 'International Tables Vol C Tables 4.4.4.1'

loop_
_geom_angle_atom_site_label_1
_geom_angle_atom_site_label_2
_geom_angle_atom_site_label_3
_geom_angle
_geom_angle_publ_flag
C1' N1' C8' 98.1 no
C1' N1' C15' 128.0 no
C8' N1' C15' 133.5 no
N1' C1' C2' 89.6 no
N1' C1' S1' 130.9 no
C2' C1' S1' 139.5 no
C1' C2' C8' 88.3 no
C1' C2' C7' 111.4 no
C8' C2' C7' 113.7 no
C1' C2' C3' 113.5 no
C8' C2' C3' 115.7 no
C7' C2' C3' 112.2 no
D3' C3' C4' 104.3(18) no
D3' C3' C2' 108(2) no
C4' C3' C2' 111.2 no
D3' C3' H3' 102(4) no
C4' C3' H3' 95(2) no
C2' C3' H3' 134(3) no
C3' C4' C5' 111.2 no
C3' C4' H4A' 109.4 no
C5' C4' H4A' 109.4 no
C3' C4' H4B' 109.4 no
C5' C4' H4B' 109.4 no
H4A' C4' H4B' 108.0 no
C6' C5' C4' 111.0 no
C6' C5' H5A' 109.4 no
C4' C5' H5A' 109.4 no
C6' C5' H5B' 109.4 no
C4' C5' H5B' 109.4 no
H5A' C5' H5B' 108.0 no
C5' C6' C7' 116.6 no
C5' C6' H6A' 108.1 no
C7' C6' H6A' 108.1 no
C5' C6' H6B' 108.1 no
C7' C6' H6B' 108.1 no
H6A' C6' H6B' 107.3 no
C2' C7' C6' 111.8 no
C2' C7' H7A' 109.3 no
C6' C7' H7A' 109.3 no
C2' C7' H7B' 109.3 no
C6' C7' H7B' 109.3 no
H7A' C7' H7B' 107.9 no
D8' C8' N1' 111.6 no
D8' C8' C9' 111.8 no
N1' C8' C9' 114.9 no
D8' C8' C2' 111.3 no
N1' C8' C2' 83.8 no
C9' C8' C2' 120.6 no
C10' C9' C14' 119.9 no
C10' C9' C8' 118.5 no
C14' C9' C8' 121.4 no
D10' C10' C9' 119.9 no
D10' C10' C11' 120.3 no
C9' C10' C11' 119.8 no
D11' C11' C10' 119.8 no
D11' C11' C12' 119.9 no
C10' C11' C12' 120.3 no
D12' C12' C13' 119.8 no
D12' C12' C11' 120.3 no
C13' C12' C11' 119.9 no
D13' C13' C12' 119.9 no
D13' C13' C14' 120.3 no
C12' C13' C14' 119.8 no
D14' C14' C13' 119.8 no
D14' C14' C9' 119.9 no
C13' C14' C9' 120.3 no
D15C C15' D15D 107.7 no
D15C C15' N1' 109.4 no
D15D C15' N1' 109.7 no
D15C C15' C16' 109.5 no
D15D C15' C16' 109.5 no
N1' C15' C16' 111.0 no
C21' C16' C17' 120.2 no
C21' C16' C15' 120.5 no
C17' C16' C15' 119.2 no
D17' C17' C18' 119.7 no
D17' C17' C16' 120.2 no
C18' C17' C16' 120.1 no
D18' C18' C17' 120.2 no
D18' C18' C19' 120.1 no
C17' C18' C19' 119.7 no
D19' C19' C18' 119.7 no
D19' C19' C20' 120.1 no
C18' C19' C20' 120.2 no
D20' C20' C21' 119.7 no
D20' C20' C19' 120.1 no
C21' C20' C19' 120.1 no
D21' C21' C20' 120.1 no
D21' C21' C16' 120.2 no
C20' C21' C16' 119.7 no
C1 N1 C8 124.5 no
C1 N1 C15 116.7(5) no
C8 N1 C15 118.5(5) no
N1 C1 C2 114.1 no
N1 C1 S1 126.7 no
C2 C1 S1 119.0 no
C3 C2 C1 119.6 no
C3 C2 C7 121.2 no
C1 C2 C7 116.0 no
C2 C3 C4 121.8 no
C2 C3 H3 117.3 no
C4 C3 H3 118.5 no
C3 C4 C5 112.8 no
C3 C4 H4A 109.0 no
C5 C4 H4A 109.0 no
C3 C4 H4B 109.0 no
C5 C4 H4B 109.0 no
H4A C4 H4B 107.8 no
C6 C5 C4 110.8 no
C6 C5 H5A 109.5 no
C4 C5 H5A 109.5 no
C6 C5 H5B 109.5 no
C4 C5 H5B 109.5 no
H5A C5 H5B 108.1 no
C5 C6 C7 107.9 no
C5 C6 H6A 110.1 no
C7 C6 H6A 110.1 no
C5 C6 H6B 110.1 no
C7 C6 H6B 110.1 no
H6A C6 H6B 108.4 no
C2 C7 C6 112.1 no
C2 C7 H7A 109.2 no
C6 C7 H7A 109.2 no
C2 C7 H7B 109.2 no
C6 C7 H7B 109.2 no
H7A C7 H7B 107.9 no
D8A C8 D8B 109.5(5) no
D8A C8 N1 108.4(4) no
D8B C8 N1 113.0(4) no
D8A C8 C9 102.1(5) no
D8B C8 C9 103.7(4) no
N1 C8 C9 119.3(3) no
D14 C14 C9 120.8(4) no
D14 C14 C13 119.2(4) no
C9 C14 C13 120.0 no
C14 C9 C10 120.0 no
C14 C9 C8 119.2(3) no
C10 C9 C8 120.7(3) no
D10 C10 C11 121.1(4) no
D10 C10 C9 118.9(4) no
C11 C10 C9 120.0 no
D11 C11 C10 120.2(5) no
D11 C11 C12 119.7(5) no
C10 C11 C12 120.0 no
D12 C12 C13 113.1(5) no
D12 C12 C11 126.8(5) no
C13 C12 C11 120.0 no
D13 C13 C12 120.9(4) no
D13 C13 C14 118.7(4) no
C12 C13 C14 120.0 no
D15B C15 D15A 106.6(10) no
D15B C15 C16 113.1(9) no
D15A C15 C16 121.0(4) no
D15B C15 N1 98.1(4) no
D15A C15 N1 107.0(8) no
C16 C15 N1 108.5(7) no
D21 C21 C16 120.5 no
D21 C21 C20 119.2 no
C16 C21 C20 120.0 no
C21 C16 C17 120.0 no
C21 C16 C15 119.2(4) no
C17 C16 C15 120.2(4) no
D17 C17 C18 116.7 no
D17 C17 C16 122.8 no
C18 C17 C16 120.0 no
D18 C18 C17 116.5 no
D18 C18 C19 123.3 no
C17 C18 C19 120.0 no
D19 C19 C20 126.4 no
D19 C19 C18 113.6 no
C20 C19 C18 120.0 no
D20 C20 C19 109.1 no
D20 C20 C21 130.4 no
C19 C20 C21 120.0 no

loop_
_geom_bond_atom_site_label_1
_geom_bond_atom_site_label_2
_geom_bond_distance
_geom_bond_publ_flag
S1' C1' 1.6237 no
N1' C1' 1.3343 no
N1' C8' 1.4519 no
N1' C15' 1.4846 no
C1' C2' 1.4912 no
C2' C8' 1.5322 no
C2' C7' 1.5476 no
C2' C3' 1.5537 no
C3' D3' 1.00(3) no
C3' C4' 1.5117 no
C3' H3' 1.04(4) no
C3' H3 1.2935 no
C4' C5' 1.5375 no
C4' H4A' 1.0920 no
C4' H4B' 1.0920 no
C5' C6' 1.4861 no
C5' H5A' 1.0920 no
C5' H5B' 1.0920 no
C6' C7' 1.5506 no
C6' H6A' 1.0920 no
C6' H6B' 1.0920 no
C7' H7A' 1.0920 no
C7' H7B' 1.0920 no
C8' D8' 0.9837 no
C8' C9' 1.5088 no
C9' C10' 1.3900 no
C9' C14' 1.3982 no
C10' D10' 1.0893 no
C10' C11' 1.3961 no
C11' D11' 1.0829 no
C11' C12' 1.3982 no
C12' D12' 1.0876 no
C12' C13' 1.3903 no
C13' D13' 1.0891 no
C13' C14' 1.3955 no
C14' D14' 1.0831 no
C15' D15C 1.0932 no
C15' D15D 1.0979 no
C15' C16' 1.5338 no
C16' C21' 1.3934 no
C16' C17' 1.3990 no
C17' D17' 1.0860 no
C17' C18' 1.3925 no
C18' D18' 1.0902 no
C18' C19' 1.3939 no
C19' D19' 1.0850 no
C19' C20' 1.3993 no
C20' D20' 1.0860 no
C20' C21' 1.3931 no
C21' D21' 1.0902 no
D3' H3 0.4856 no
S1 C1 1.7323 no
N1 C1 1.3460 no
N1 C8 1.3877 no
N1 C15 1.560(8) no
C1 C2 1.5183 no
C2 C3 1.3248 no
C2 C7 1.5269 no
C3 C4 1.5382 no
C3 H3 1.0765 no
C4 C5 1.5605 no
C4 H4A 1.0920 no
C4 H4B 1.0920 no
C5 C6 1.5199 no
C5 H5A 1.0920 no
C5 H5B 1.0920 no
C6 C7 1.5486 no
C6 H6A 1.0920 no
C6 H6B 1.0920 no
C7 H7A 1.0920 no
C7 H7B 1.0920 no
C8 D8A 1.088(6) no
C8 D8B 1.100(6) no
C8 C9 1.571(8) no
C14 D14 1.083(5) no
C14 C9 1.3900 no
C14 C13 1.3900 no
C9 C10 1.3900 no
C10 D10 1.089(5) no
C10 C11 1.3900 no
C11 D11 1.092(5) no
C11 C12 1.3900 no
C12 D12 1.092(5) no
C12 C13 1.3900 no
C13 D13 1.079(5) no
C15 D15B 1.087(9) no
C15 D15A 1.101(11) no
C15 C16 1.443(11) no
C21 D21 1.0873 no
C21 C16 1.3900 no
C21 C20 1.3900 no
C16 C17 1.3900 no
C17 D17 1.0884 no
C17 C18 1.3900 no
C18 D18 1.0964 no
C18 C19 1.3900 no
C19 D19 1.0856 no
C19 C20 1.3900 no
C20 D20 1.0254 no
